data_4514434
loop_
_publ_author_name
'Park, Sung Hwan'
'Wang, Shou-Guo'
'Cramer, Nicolai'

_publ_section_title
;
 Enantioselective Ruthenium(II)-Catalyzed Access to Benzonorcaradienes by
 Coupling of Oxabenzonorbornadienes and Alkynes
;
_journal_name_full 'ACS Catalysis'
_journal_page_first 10226
_journal_paper_doi 10.1021/acscatal.9b03858
_journal_year 2019
_chemical_absolute_configuration rmad
_chemical_formula_moiety 'C14 H14 O3'
_chemical_formula_sum 'C14 H14 O3'
_chemical_formula_weight 230.25
_space_group_crystal_system orthorhombic
_space_group_IT_number 19
_space_group_name_Hall 'P 2ac 2ab'
_space_group_name_H-M_alt 'P 21 21 21'
_symmetry_space_group_name_Hall 'P 2ac 2ab'
_symmetry_space_group_name_H-M 'P 21 21 21'
_atom_sites_solution_hydrogens difmap
_atom_sites_solution_primary dual
_atom_sites_solution_secondary difmap
_audit_creation_method SHELXL-2018/3
_cell_angle_alpha 90
_cell_angle_beta 90
_cell_angle_gamma 90
_cell_formula_units_Z 4
_cell_length_a 6.44696(18)
_cell_length_b 6.98494(19)
_cell_length_c 23.6748(6)
_cell_measurement_reflns_used 3909
_cell_measurement_temperature 140.00(10)
_cell_measurement_theta_max 75.7780
_cell_measurement_theta_min 7.1260
_cell_volume 1066.11(5)
_computing_cell_refinement 'CrysAlisPro 1.171.38.46 (Rigaku OD, 2015)'
_computing_data_collection 'CrysAlisPro 1.171.38.46 (Rigaku OD, 2015)'
_computing_data_reduction 'CrysAlisPro 1.171.38.46 (Rigaku OD, 2015)'
_computing_molecular_graphics 'Olex2 (Dolomanov et al., 2009)'
_computing_publication_material 'CIFTAB (Sheldrick, 2016)'
_computing_structure_refinement 'SHELXL-2018/3 (Sheldrick, 2018)'
_computing_structure_solution 'SHELXT (Sheldrick, 2018)'
_diffrn_ambient_environment N~2~
_diffrn_ambient_temperature 140.00(10)
_diffrn_detector 'CCD plate'
_diffrn_detector_area_resol_mean 5.2817
_diffrn_detector_type AtlasS2
_diffrn_measured_fraction_theta_full 1.000
_diffrn_measured_fraction_theta_max 0.992
_diffrn_measurement_details
;
List of Runs (angles in degrees, time in seconds):

  # Type    Start    End  Width  t~exp~   \w     \q     \k     \f   Frames
--------------------------------------------------------------------------
  1  \w     14.00  77.00   1.00    3.00    --   41.04 -99.00-150.00   63
  2  \w     54.00  97.00   1.00    3.00    --   41.04-125.00 -90.00   43
  3  \w      5.00  46.00   1.00    3.00    --   41.04 -99.00-180.00   41
  4  \w     76.00 108.00   1.00   12.00    --  112.00 -94.00-120.00   32
  5  \w     36.00  72.00   1.00   12.00    --  112.00-111.00  30.00   36
  6  \w     48.00 116.00   1.00   12.00    --  112.00-111.00  90.00   68
  7  \w     37.00  94.00   1.00   12.00    --  112.00 -94.00 150.00   57
  8  \w    101.00 159.00   1.00   12.00    --  112.00  30.00 -30.00   58
  9  \w    136.00 162.00   1.00   12.00    --  112.00 111.00-120.00   26
 10  \w    132.00 176.00   1.00   12.00    --  112.00  77.00-150.00   44
 11  \w    102.00 128.00   1.00   12.00    --  112.00 111.00-120.00   26
 12  \w     89.00 170.00   1.00   12.00    --  112.00  77.00 -30.00   81
 13  \w     86.00 112.00   1.00   12.00    --  112.00  77.00-150.00   26
 14  \w     82.00 143.00   1.00   12.00    --  112.00  77.00-180.00   61
 15  \w      1.00  80.00   1.00    3.00    --   41.04 -99.00  30.00   79
;
_diffrn_measurement_device 'four-circle diffractometer'
_diffrn_measurement_device_type 'SuperNova, Dual, Cu at zero, AtlasS2'
_diffrn_measurement_method '\w scans'
_diffrn_radiation_monochromator mirror
_diffrn_radiation_probe x-ray
_diffrn_radiation_type 'Cu K\a'
_diffrn_radiation_wavelength 1.54184
_diffrn_reflns_av_R_equivalents 0.0130
_diffrn_reflns_av_unetI/netI 0.0151
_diffrn_reflns_Laue_measured_fraction_full 1.000
_diffrn_reflns_Laue_measured_fraction_max 0.992
_diffrn_reflns_limit_h_max 8
_diffrn_reflns_limit_h_min -7
_diffrn_reflns_limit_k_max 8
_diffrn_reflns_limit_k_min -8
_diffrn_reflns_limit_l_max 29
_diffrn_reflns_limit_l_min -21
_diffrn_reflns_number 4601
_diffrn_reflns_point_group_measured_fraction_full 1.000
_diffrn_reflns_point_group_measured_fraction_max 0.988
_diffrn_reflns_theta_full 67.684
_diffrn_reflns_theta_max 75.935
_diffrn_reflns_theta_min 3.734
_diffrn_source 'micro-focus sealed X-ray tube'
_diffrn_source_type 'SuperNova (Cu) X-ray Source'
_exptl_absorpt_coefficient_mu 0.818
_exptl_absorpt_correction_T_max 1.000
_exptl_absorpt_correction_T_min 0.313
_exptl_absorpt_correction_type gaussian
_exptl_absorpt_process_details
;
CrysAlisPro 1.171.38.46 (Rigaku Oxford Diffraction, 2015)
Numerical absorption correction based on gaussian integration over
a multifaceted crystal model.
Empirical absorption correction using spherical harmonics,
implemented in SCALE3 ABSPACK scaling algorithm.
;
_exptl_crystal_colour colourless
_exptl_crystal_density_diffrn 1.435
_exptl_crystal_description plate
_exptl_crystal_F_000 488
_exptl_crystal_size_max 0.494
_exptl_crystal_size_mid 0.353
_exptl_crystal_size_min 0.146
_refine_diff_density_max 0.218
_refine_diff_density_min -0.153
_refine_diff_density_rms 0.036
_refine_ls_abs_structure_details
;
 Flack x determined using 862 quotients [(I+)-(I-)]/[(I+)+(I-)]
 (Parsons, Flack and Wagner, Acta Cryst. B69 (2013) 249-259).
;
_refine_ls_abs_structure_Flack -0.05(5)
_refine_ls_extinction_coef 0.0032(8)
_refine_ls_extinction_expression Fc^*^=kFc[1+0.001xFc^2^\l^3^/sin(2\q)]^-1/4^
_refine_ls_extinction_method 'SHELXL-2018/3 (Sheldrick 2018)'
_refine_ls_goodness_of_fit_ref 1.076
_refine_ls_hydrogen_treatment refall
_refine_ls_matrix_type full
_refine_ls_number_parameters 211
_refine_ls_number_reflns 2193
_refine_ls_number_restraints 0
_refine_ls_restrained_S_all 1.076
_refine_ls_R_factor_all 0.0266
_refine_ls_R_factor_gt 0.0262
_refine_ls_shift/su_max 0.000
_refine_ls_shift/su_mean 0.000
_refine_ls_structure_factor_coef Fsqd
_refine_ls_weighting_details 'w=1/[\s^2^(Fo^2^)+(0.0427P)^2^+0.2005P] where P=(Fo^2^+2Fc^2^)/3'
_refine_ls_weighting_scheme calc
_refine_ls_wR_factor_gt 0.0698
_refine_ls_wR_factor_ref 0.0702
_reflns_Friedel_coverage 0.671
_reflns_Friedel_fraction_full 1.000
_reflns_Friedel_fraction_max 0.983
_reflns_number_gt 2163
_reflns_number_total 2193
_reflns_threshold_expression 'I > 2\s(I)'
_cod_data_source_file cs9b03858_si_002.cif
_cod_data_source_block shelx
_cod_database_code 4514434
_shelx_shelxl_version_number 2018/3
_shelx_space_group_comment
;
The symmetry employed for this shelxl refinement is uniquely defined
by the following loop, which should always be used as a source of
symmetry information in preference to the above space-group names.
They are only intended as comments.
;

loop_
_space_group_symop_operation_xyz
'x, y, z'
'-x+1/2, -y, z+1/2'
'-x, y+1/2, -z+1/2'
'x+1/2, -y+1/2, -z'

loop_
_atom_site_label
_atom_site_type_symbol
_atom_site_fract_x
_atom_site_fract_y
_atom_site_fract_z
_atom_site_U_iso_or_equiv
_atom_site_adp_type
_atom_site_occupancy
_atom_site_site_symmetry_order
_atom_site_calc_flag
O1 O 0.77858(17) 0.80540(16) 0.71461(5) 0.0163(3) Uani 1 1 d
H1 H 0.899(4) 0.865(4) 0.7148(10) 0.030(6) Uiso 1 1 d
O2 O 0.18399(19) 0.64760(18) 0.68773(5) 0.0235(3) Uani 1 1 d
O3 O 0.14464(17) 1.01534(17) 0.71110(5) 0.0202(3) Uani 1 1 d
H3 H 0.164(4) 1.107(4) 0.7371(11) 0.038(7) Uiso 1 1 d
C1 C 0.5306(2) 0.6557(2) 0.65479(6) 0.0149(3) Uani 1 1 d
C2 C 0.4769(2) 0.5310(2) 0.60275(6) 0.0157(3) Uani 1 1 d
H2 H 0.333(4) 0.540(3) 0.5915(9) 0.021(5) Uiso 1 1 d
C3 C 0.5326(2) 0.4344(2) 0.65784(6) 0.0165(3) Uani 1 1 d
H3A H 0.417(4) 0.380(3) 0.6794(9) 0.018(5) Uiso 1 1 d
C4 C 0.7318(3) 0.3313(2) 0.65985(7) 0.0186(3) Uani 1 1 d
H4 H 0.760(3) 0.262(4) 0.6941(9) 0.024(5) Uiso 1 1 d
C5 C 0.8640(3) 0.3296(2) 0.61627(7) 0.0190(3) Uani 1 1 d
H5 H 0.997(3) 0.267(3) 0.6196(8) 0.021(5) Uiso 1 1 d
C6 C 0.8143(3) 0.4190(2) 0.56200(6) 0.0173(3) Uani 1 1 d
C7 C 0.9485(3) 0.4010(2) 0.51573(7) 0.0193(4) Uani 1 1 d
H7 H 1.080(3) 0.336(3) 0.5210(8) 0.020(5) Uiso 1 1 d
C8 C 0.8906(3) 0.4668(3) 0.46269(7) 0.0222(4) Uani 1 1 d
H8 H 0.987(4) 0.451(4) 0.4312(10) 0.035(6) Uiso 1 1 d
C9 C 0.6979(3) 0.5529(2) 0.45499(7) 0.0219(3) Uani 1 1 d
H9 H 0.651(4) 0.599(3) 0.4197(10) 0.027(6) Uiso 1 1 d
C10 C 0.5645(3) 0.5752(2) 0.50075(7) 0.0187(3) Uani 1 1 d
H10 H 0.429(3) 0.636(3) 0.4965(8) 0.016(5) Uiso 1 1 d
C11 C 0.6221(2) 0.5122(2) 0.55454(6) 0.0164(3) Uani 1 1 d
C12 C 0.7297(2) 0.7669(2) 0.65660(6) 0.0149(3) Uani 1 1 d
H12A H 0.838(3) 0.687(3) 0.6392(8) 0.014(5) Uiso 1 1 d
H12B H 0.711(4) 0.888(3) 0.6354(9) 0.022(5) Uiso 1 1 d
C13 C 0.3403(2) 0.7415(2) 0.68048(6) 0.0155(3) Uani 1 1 d
C14 C 0.3445(2) 0.9528(2) 0.69563(6) 0.0166(3) Uani 1 1 d
H14A H 0.394(4) 1.028(3) 0.6630(9) 0.028(6) Uiso 1 1 d
H14B H 0.441(4) 0.972(3) 0.7252(9) 0.024(5) Uiso 1 1 d

loop_
_atom_site_aniso_label
_atom_site_aniso_U_11
_atom_site_aniso_U_22
_atom_site_aniso_U_33
_atom_site_aniso_U_23
_atom_site_aniso_U_13
_atom_site_aniso_U_12
O1 0.0125(5) 0.0197(5) 0.0168(5) -0.0018(4) -0.0017(4) -0.0021(4)
O2 0.0135(5) 0.0203(6) 0.0366(6) -0.0032(5) 0.0040(5) -0.0012(5)
O3 0.0138(6) 0.0206(6) 0.0264(6) -0.0081(5) -0.0001(4) 0.0024(4)
C1 0.0136(7) 0.0154(7) 0.0156(7) -0.0015(6) -0.0013(6) -0.0002(6)
C2 0.0141(7) 0.0157(7) 0.0173(7) -0.0027(6) -0.0011(6) 0.0006(6)
C3 0.0171(7) 0.0150(7) 0.0174(7) -0.0007(6) 0.0017(6) -0.0020(6)
C4 0.0225(8) 0.0148(7) 0.0185(7) 0.0000(6) -0.0023(6) 0.0012(6)
C5 0.0175(8) 0.0171(7) 0.0224(8) -0.0022(6) -0.0010(6) 0.0033(6)
C6 0.0184(7) 0.0144(7) 0.0192(7) -0.0033(5) 0.0003(6) -0.0012(6)
C7 0.0178(8) 0.0165(8) 0.0236(8) -0.0031(6) 0.0030(6) 0.0009(6)
C8 0.0255(8) 0.0203(8) 0.0209(7) -0.0023(6) 0.0067(6) -0.0029(7)
C9 0.0293(9) 0.0194(7) 0.0170(7) 0.0010(6) 0.0005(6) -0.0022(7)
C10 0.0193(8) 0.0158(7) 0.0210(7) -0.0006(6) -0.0014(6) 0.0004(6)
C11 0.0180(8) 0.0132(7) 0.0181(7) -0.0029(5) 0.0000(6) -0.0012(6)
C12 0.0134(7) 0.0164(7) 0.0150(6) -0.0003(6) -0.0004(5) -0.0013(6)
C13 0.0145(7) 0.0171(7) 0.0150(6) 0.0004(6) -0.0017(5) 0.0001(6)
C14 0.0135(7) 0.0180(7) 0.0183(6) -0.0030(6) 0.0003(6) 0.0008(6)

loop_
_atom_type_symbol
_atom_type_description
_atom_type_scat_dispersion_real
_atom_type_scat_dispersion_imag
_atom_type_scat_source
C C 0.0181 0.0091 'International Tables Vol C Tables 4.2.6.8 and 6.1.1.4'
H H 0.0000 0.0000 'International Tables Vol C Tables 4.2.6.8 and 6.1.1.4'
O O 0.0492 0.0322 'International Tables Vol C Tables 4.2.6.8 and 6.1.1.4'

loop_
_exptl_crystal_face_index_h
_exptl_crystal_face_index_k
_exptl_crystal_face_index_l
_exptl_crystal_face_perp_dist
0 3 11 0.1248
4 2 1 0.2210
4 0 -4 0.2321
1 -3 -12 0.2298
-4 -1 0 0.1999
-1 -4 8 0.0752
0 4 -7 0.0531
-2 1 -13 0.1702
0 0 -15 0.1793
1 -1 -14 0.2081
2 -1 13 0.1945
-1 4 -1 0.1485
0 -4 4 0.1237
-3 2 -9 0.1720
-1 1 -14 0.1440
-3 -3 -8 0.2273
0 -3 -11 0.2069
1 -4 -8 0.2135
1 -4 7 0.1107
-1 -3 12 0.0908

loop_
_geom_angle_atom_site_label_1
_geom_angle_atom_site_label_2
_geom_angle_atom_site_label_3
_geom_angle
C12 O1 H1 106.7(15)
C14 O3 H3 105.8(17)
C13 C1 C12 118.87(13)
C13 C1 C3 112.85(13)
C12 C1 C3 120.56(14)
C13 C1 C2 111.48(13)
C12 C1 C2 120.33(13)
C3 C1 C2 58.46(10)
C11 C2 C3 118.39(13)
C11 C2 C1 121.45(13)
C3 C2 C1 60.75(9)
C11 C2 H2 113.5(12)
C3 C2 H2 119.5(13)
C1 C2 H2 113.5(13)
C4 C3 C2 116.92(13)
C4 C3 C1 119.80(13)
C2 C3 C1 60.79(10)
C4 C3 H3A 117.3(13)
C2 C3 H3A 116.2(13)
C1 C3 H3A 113.8(13)
C5 C4 C3 122.31(15)
C5 C4 H4 121.7(14)
C3 C4 H4 115.9(14)
C4 C5 C6 122.26(15)
C4 C5 H5 120.4(12)
C6 C5 H5 117.4(12)
C7 C6 C11 119.06(15)
C7 C6 C5 120.84(15)
C11 C6 C5 119.93(14)
C8 C7 C6 120.75(16)
C8 C7 H7 120.4(12)
C6 C7 H7 118.7(12)
C7 C8 C9 120.08(15)
C7 C8 H8 119.0(15)
C9 C8 H8 120.9(15)
C10 C9 C8 119.86(15)
C10 C9 H9 116.8(14)
C8 C9 H9 123.3(14)
C9 C10 C11 120.64(15)
C9 C10 H10 121.4(12)
C11 C10 H10 118.0(12)
C10 C11 C6 119.53(15)
C10 C11 C2 120.41(14)
C6 C11 C2 119.93(14)
O1 C12 C1 108.20(12)
O1 C12 H12A 110.5(11)
C1 C12 H12A 107.7(12)
O1 C12 H12B 110.5(12)
C1 C12 H12B 109.0(14)
H12A C12 H12B 110.8(17)
O2 C13 C1 121.47(15)
O2 C13 C14 120.39(14)
C1 C13 C14 118.11(13)
O3 C14 C13 110.28(13)
O3 C14 H14A 109.8(14)
C13 C14 H14A 109.6(13)
O3 C14 H14B 111.6(13)
C13 C14 H14B 108.7(14)
H14A C14 H14B 106.8(19)

loop_
_geom_bond_atom_site_label_1
_geom_bond_atom_site_label_2
_geom_bond_distance
O1 C12 1.4345(17)
O1 H1 0.88(3)
O2 C13 1.214(2)
O3 C14 1.4087(18)
O3 H3 0.90(3)
C1 C13 1.495(2)
C1 C12 1.501(2)
C1 C3 1.547(2)
C1 C2 1.548(2)
C2 C11 1.482(2)
C2 C3 1.511(2)
C2 H2 0.97(2)
C3 C4 1.474(2)
C3 H3A 0.98(2)
C4 C5 1.338(2)
C4 H4 0.96(2)
C5 C6 1.464(2)
C5 H5 0.97(2)
C6 C7 1.402(2)
C6 C11 1.411(2)
C7 C8 1.388(2)
C7 H7 0.97(2)
C8 C9 1.392(3)
C8 H8 0.98(2)
C9 C10 1.392(2)
C9 H9 0.95(2)
C10 C11 1.397(2)
C10 H10 0.98(2)
C12 H12A 0.99(2)
C12 H12B 0.99(2)
C13 C14 1.519(2)
C14 H14A 0.99(2)
C14 H14B 0.95(2)

loop_
_geom_hbond_atom_site_label_D
_geom_hbond_atom_site_label_H
_geom_hbond_atom_site_label_A
_geom_hbond_distance_DH
_geom_hbond_distance_HA
_geom_hbond_distance_DA
_geom_hbond_angle_DHA
_geom_hbond_site_symmetry_A
_geom_hbond_publ_flag
O1 H1 O2 0.88(3) 2.47(3) 2.9071(17) 111.3(19) 1_655 yes
O1 H1 O3 0.88(3) 1.90(3) 2.7797(16) 174(2) 1_655 yes
O3 H3 O1 0.90(3) 1.83(3) 2.7281(16) 175(3) 3_656 yes

loop_
_geom_torsion_atom_site_label_1
_geom_torsion_atom_site_label_2
_geom_torsion_atom_site_label_3
_geom_torsion_atom_site_label_4
_geom_torsion
C13 C1 C2 C11 148.40(14)
C12 C1 C2 C11 2.2(2)
C3 C1 C2 C11 -107.24(16)
C13 C1 C2 C3 -104.36(14)
C12 C1 C2 C3 109.40(16)
C11 C2 C3 C4 1.4(2)
C1 C2 C3 C4 -110.78(15)
C11 C2 C3 C1 112.15(15)
C13 C1 C3 C4 -151.90(13)
C12 C1 C3 C4 -2.9(2)
C2 C1 C3 C4 106.11(16)
C13 C1 C3 C2 101.98(14)
C12 C1 C3 C2 -109.01(16)
C2 C3 C4 C5 3.2(2)
C1 C3 C4 C5 -66.9(2)
C3 C4 C5 C6 -4.3(2)
C4 C5 C6 C7 -174.59(16)
C4 C5 C6 C11 0.5(2)
C11 C6 C7 C8 -2.5(2)
C5 C6 C7 C8 172.61(15)
C6 C7 C8 C9 0.4(3)
C7 C8 C9 C10 0.9(3)
C8 C9 C10 C11 0.1(2)
C9 C10 C11 C6 -2.3(2)
C9 C10 C11 C2 -178.14(15)
C7 C6 C11 C10 3.5(2)
C5 C6 C11 C10 -171.72(15)
C7 C6 C11 C2 179.34(14)
C5 C6 C11 C2 4.1(2)
C3 C2 C11 C10 170.88(14)
C1 C2 C11 C10 -117.81(17)
C3 C2 C11 C6 -4.9(2)
C1 C2 C11 C6 66.4(2)
C13 C1 C12 O1 58.45(18)
C3 C1 C12 O1 -88.74(17)
C2 C1 C12 O1 -157.75(13)
C12 C1 C13 O2 -168.89(14)
C3 C1 C13 O2 -19.3(2)
C2 C1 C13 O2 44.3(2)
C12 C1 C13 C14 13.2(2)
C3 C1 C13 C14 162.77(13)
C2 C1 C13 C14 -133.60(14)
O2 C13 C14 O3 -6.8(2)
C1 C13 C14 O3 171.10(13)
